data_7014137
loop_
_publ_author_name
'Speiser, Fredy'
'Braunstein, Pierre'
'Saussine, Lucien'

_publ_section_title
;
 Nickel and iron complexes with oxazoline- or pyridine-phosphonite
 ligands; synthesis, structure and application for the catalytic
 oligomerisation of ethylene.
;
_journal_issue 10
_journal_name_full 'Dalton transactions (Cambridge, England : 2003)'
_journal_page_first 1539
_journal_page_last 1545
_journal_paper_doi 10.1039/b401792g
_journal_year 2004
_chemical_formula_moiety 'C16 H28 Cl4 Fe2 N2 O4'
_chemical_formula_sum 'C16 H28 Cl4 Fe2 N2 O4'
_chemical_formula_weight 565.90
_chemical_name_systematic
;
?
;
_space_group_IT_number 61
_symmetry_cell_setting orthorhombic
_symmetry_space_group_name_Hall '-P 2ac 2ab'
_symmetry_space_group_name_H-M 'P b c a'
_atom_sites_solution_hydrogens geom
_atom_sites_solution_primary direct
_atom_sites_solution_secondary difmap
_audit_creation_date 10-11-03
_audit_creation_method SHELXL-97
_cell_angle_alpha 90.00
_cell_angle_beta 90.00
_cell_angle_gamma 90.00
_cell_formula_units_Z 4
_cell_length_a 12.5227(3)
_cell_length_b 9.4272(2)
_cell_length_c 20.3311(5)
_cell_measurement_reflns_used 2970
_cell_measurement_temperature 180(2)
_cell_measurement_theta_max 27.485
_cell_measurement_theta_min 0.998
_cell_volume 2400.17(10)
_computing_cell_refinement 'Denzo (Nonius B.V., 1998)'
_computing_data_collection 'Collect (Nonius B.V., 1998)'
_computing_data_reduction 'Denzo (Nonius B.V., 1998)'
_computing_molecular_graphics 'PLATON 98 (Spek, 1998)'
_computing_publication_material 'SHELXL-97 (Sheldrick, 1997)'
_computing_structure_refinement 'SHELXL-97 (Sheldrick, 1997)'
_computing_structure_solution 'SHELXS-97 (Sheldrick, 1997)'
_diffrn_ambient_temperature 180(2)
_diffrn_measured_fraction_theta_full 0.995
_diffrn_measured_fraction_theta_max 0.995
_diffrn_measurement_device_type KappaCCD
_diffrn_measurement_method '\p scans'
_diffrn_radiation_monochromator graphite
_diffrn_radiation_source 'fine-focus sealed tube'
_diffrn_radiation_type MoK\a
_diffrn_radiation_wavelength 0.71073
_diffrn_reflns_av_R_equivalents 0.0000
_diffrn_reflns_av_sigmaI/netI 0.0433
_diffrn_reflns_limit_h_max 16
_diffrn_reflns_limit_h_min 0
_diffrn_reflns_limit_k_max 12
_diffrn_reflns_limit_k_min 0
_diffrn_reflns_limit_l_max 26
_diffrn_reflns_limit_l_min 0
_diffrn_reflns_number 2752
_diffrn_reflns_theta_full 27.50
_diffrn_reflns_theta_max 27.50
_diffrn_reflns_theta_min 2.88
_exptl_absorpt_coefficient_mu 1.677
_exptl_absorpt_correction_type none
_exptl_crystal_colour green
_exptl_crystal_density_diffrn 1.566
_exptl_crystal_density_method 'not measured'
_exptl_crystal_description prism
_exptl_crystal_F_000 1160
_exptl_crystal_size_max 0.15
_exptl_crystal_size_mid 0.15
_exptl_crystal_size_min 0.12
_refine_diff_density_max 0.447
_refine_diff_density_min -0.401
_refine_diff_density_rms 0.073
_refine_ls_extinction_coef 0.0023(4)
_refine_ls_extinction_expression Fc^*^=kFc[1+0.001xFc^2^\l^3^/sin(2\q)]^-1/4^
_refine_ls_extinction_method SHELXL
_refine_ls_goodness_of_fit_ref 1.067
_refine_ls_hydrogen_treatment mixed
_refine_ls_matrix_type full
_refine_ls_number_parameters 128
_refine_ls_number_reflns 2752
_refine_ls_number_restraints 0
_refine_ls_restrained_S_all 1.067
_refine_ls_R_factor_all 0.0577
_refine_ls_R_factor_gt 0.0362
_refine_ls_shift/su_max 0.001
_refine_ls_shift/su_mean 0.000
_refine_ls_structure_factor_coef Fsqd
_refine_ls_weighting_details 'calc w=1/[\s^2^(Fo^2^)+(0.0277P)^2^+1.7409P] where P=(Fo^2^+2Fc^2^)/3'
_refine_ls_weighting_scheme calc
_refine_ls_wR_factor_gt 0.0742
_refine_ls_wR_factor_ref 0.0837
_reflns_number_gt 2152
_reflns_number_total 2752
_reflns_threshold_expression >2sigma(I)
_cod_data_source_file b401792g.txt
_cod_data_source_block st805
_cod_database_code 7014137

loop_
_symmetry_equiv_pos_as_xyz
'x, y, z'
'-x+1/2, -y, z+1/2'
'x+1/2, -y+1/2, -z'
'-x, y+1/2, -z+1/2'
'-x, -y, -z'
'x-1/2, y, -z-1/2'
'-x-1/2, y-1/2, z'
'x, -y-1/2, z-1/2'

loop_
_atom_site_label
_atom_site_type_symbol
_atom_site_fract_x
_atom_site_fract_y
_atom_site_fract_z
_atom_site_U_iso_or_equiv
_atom_site_adp_type
_atom_site_occupancy
_atom_site_symmetry_multiplicity
_atom_site_calc_flag
_atom_site_refinement_flags
_atom_site_disorder_assembly
_atom_site_disorder_group
Fe Fe 0.50699(3) 0.48545(4) -0.078707(15) 0.02236(13) Uani 1 1 d . . .
Cl1 Cl 0.38658(5) 0.61707(7) -0.12933(3) 0.03381(18) Uani 1 1 d . . .
Cl2 Cl 0.65568(5) 0.49611(7) -0.13861(3) 0.03507(18) Uani 1 1 d . . .
O1 O 0.62729(14) 0.91417(19) 0.08594(7) 0.0301(4) Uani 1 1 d . . .
O2 O 0.55474(13) 0.60292(17) -0.00309(7) 0.0243(4) Uani 1 1 d . . .
N N 0.53674(17) 0.7166(2) 0.11050(9) 0.0255(5) Uani 1 1 d . . .
C6 C 0.6031(2) 0.9289(3) 0.15624(12) 0.0369(7) Uani 1 1 d . . .
H6A H 0.5676 1.0184 0.1649 0.044 Uiso 1 1 calc . . .
H6B H 0.6679 0.9243 0.1822 0.044 Uiso 1 1 calc . . .
C7 C 0.4136(2) 0.8524(3) 0.18212(14) 0.0428(7) Uani 1 1 d . . .
H7A H 0.3916 0.9070 0.1446 0.064 Uiso 1 1 calc . . .
H7B H 0.4090 0.9099 0.2210 0.064 Uiso 1 1 calc . . .
H7C H 0.3679 0.7713 0.1868 0.064 Uiso 1 1 calc . . .
C3 C 0.5801(2) 0.8382(3) -0.05085(12) 0.0336(6) Uani 1 1 d . . .
H3A H 0.5965 0.8017 -0.0938 0.050 Uiso 1 1 calc . . .
H3B H 0.6173 0.9261 -0.0442 0.050 Uiso 1 1 calc . . .
H3C H 0.5046 0.8540 -0.0474 0.050 Uiso 1 1 calc . . .
C4 C 0.59027(19) 0.7879(3) 0.06848(11) 0.0249(5) Uani 1 1 d . . .
C1 C 0.61491(19) 0.7318(3) 0.00104(10) 0.0248(5) Uani 1 1 d . . .
C5 C 0.5287(2) 0.8031(3) 0.17257(12) 0.0311(6) Uani 1 1 d . . .
C2 C 0.7347(2) 0.7009(3) -0.00258(11) 0.0338(6) Uani 1 1 d . . .
H2A H 0.7521 0.6645 -0.0454 0.051 Uiso 1 1 calc . . .
H2B H 0.7533 0.6320 0.0302 0.051 Uiso 1 1 calc . . .
H2C H 0.7740 0.7868 0.0051 0.051 Uiso 1 1 calc . . .
C8 C 0.5672(3) 0.7170(3) 0.23019(14) 0.0524(9) Uani 1 1 d . . .
H8A H 0.6395 0.6874 0.2226 0.079 Uiso 1 1 calc . . .
H8B H 0.5225 0.6350 0.2354 0.079 Uiso 1 1 calc . . .
H8C H 0.5642 0.7737 0.2694 0.079 Uiso 1 1 calc . . .

loop_
_atom_site_aniso_label
_atom_site_aniso_U_11
_atom_site_aniso_U_22
_atom_site_aniso_U_33
_atom_site_aniso_U_23
_atom_site_aniso_U_13
_atom_site_aniso_U_12
Fe 0.0298(2) 0.0214(2) 0.01591(19) 0.00015(13) 0.00167(13) -0.00233(14)
Cl1 0.0361(4) 0.0367(4) 0.0287(3) 0.0015(3) -0.0033(3) 0.0051(3)
Cl2 0.0344(4) 0.0379(4) 0.0330(3) -0.0074(3) 0.0101(3) -0.0061(3)
O1 0.0414(10) 0.0216(10) 0.0274(9) -0.0045(7) 0.0036(7) -0.0062(8)
O2 0.0336(10) 0.0212(9) 0.0181(8) -0.0003(6) 0.0011(7) -0.0076(8)
N 0.0348(12) 0.0224(12) 0.0191(10) -0.0051(8) 0.0021(9) -0.0033(9)
C6 0.0445(16) 0.0362(17) 0.0301(13) -0.0144(12) 0.0056(12) -0.0043(13)
C7 0.0463(17) 0.0374(18) 0.0447(16) -0.0119(14) 0.0121(14) -0.0044(14)
C3 0.0467(16) 0.0257(15) 0.0283(13) 0.0058(11) -0.0013(12) -0.0048(12)
C4 0.0275(13) 0.0218(14) 0.0254(12) 0.0011(10) -0.0038(10) 0.0005(10)
C1 0.0329(14) 0.0205(13) 0.0209(12) -0.0016(10) 0.0022(10) -0.0046(11)
C5 0.0461(16) 0.0241(14) 0.0232(12) -0.0043(10) 0.0031(11) -0.0012(12)
C2 0.0315(15) 0.0369(16) 0.0330(14) -0.0082(11) 0.0046(11) -0.0041(12)
C8 0.086(3) 0.0406(19) 0.0311(15) -0.0037(13) -0.0119(16) 0.0057(17)

loop_
_atom_type_symbol
_atom_type_description
_atom_type_scat_dispersion_real
_atom_type_scat_dispersion_imag
_atom_type_scat_source
Fe Fe 0.3463 0.8444 'International Tables Vol C Tables 4.2.6.8 and 6.1.1.4'
C C 0.0033 0.0016 'International Tables Vol C Tables 4.2.6.8 and 6.1.1.4'
Cl Cl 0.1484 0.1585 'International Tables Vol C Tables 4.2.6.8 and 6.1.1.4'
N N 0.0061 0.0033 'International Tables Vol C Tables 4.2.6.8 and 6.1.1.4'
O O 0.0106 0.0060 'International Tables Vol C Tables 4.2.6.8 and 6.1.1.4'
H H 0.0000 0.0000 'International Tables Vol C Tables 4.2.6.8 and 6.1.1.4'

loop_
_geom_angle_atom_site_label_1
_geom_angle_atom_site_label_2
_geom_angle_atom_site_label_3
_geom_angle
_geom_angle_site_symmetry_1
_geom_angle_site_symmetry_3
_geom_angle_publ_flag
O2 Fe O2 72.97(7) . 5_665 ?
O2 Fe N 145.92(7) . 5_665 ?
O2 Fe N 77.13(7) 5_665 5_665 ?
O2 Fe Cl1 104.66(5) . . ?
O2 Fe Cl1 110.81(5) 5_665 . ?
N Fe Cl1 100.94(6) 5_665 . ?
O2 Fe Cl2 98.42(5) . . ?
O2 Fe Cl2 142.28(5) 5_665 . ?
N Fe Cl2 95.24(6) 5_665 . ?
Cl1 Fe Cl2 106.90(3) . . ?
C4 O1 C6 105.86(19) . . ?
C1 O2 Fe 132.58(12) . . ?
C1 O2 Fe 120.29(12) . 5_665 ?
Fe O2 Fe 107.03(7) . 5_665 ?
C4 N C5 108.1(2) . . ?
C4 N Fe 114.26(16) . 5_665 ?
C5 N Fe 137.47(16) . 5_665 ?
O1 C6 C5 105.15(19) . . ?
N C4 O1 118.5(2) . . ?
N C4 C1 122.3(2) . . ?
O1 C4 C1 119.2(2) . . ?
O2 C1 C4 104.12(18) . . ?
O2 C1 C3 111.62(19) . . ?
C4 C1 C3 110.1(2) . . ?
O2 C1 C2 110.6(2) . . ?
C4 C1 C2 108.21(19) . . ?
C3 C1 C2 111.9(2) . . ?
C8 C5 N 109.9(2) . . ?
C8 C5 C7 111.6(2) . . ?
N C5 C7 109.5(2) . . ?
C8 C5 C6 112.9(2) . . ?
N C5 C6 101.27(19) . . ?
C7 C5 C6 111.3(2) . . ?

loop_
_geom_bond_atom_site_label_1
_geom_bond_atom_site_label_2
_geom_bond_distance
_geom_bond_site_symmetry_2
_geom_bond_publ_flag
Fe O2 1.9869(15) . ?
Fe O2 2.0142(15) 5_665 ?
Fe N 2.085(2) 5_665 ?
Fe Cl1 2.2074(7) . ?
Fe Cl2 2.2273(7) . ?
O1 C4 1.326(3) . ?
O1 C6 1.468(3) . ?
O2 C1 1.432(3) . ?
O2 Fe 2.0141(15) 5_665 ?
N C4 1.277(3) . ?
N C5 1.505(3) . ?
N Fe 2.085(2) 5_665 ?
C6 C5 1.544(4) . ?
C7 C5 1.527(4) . ?
C3 C1 1.519(3) . ?
C4 C1 1.501(3) . ?
C1 C2 1.530(4) . ?
C5 C8 1.504(4) . ?

loop_
_geom_torsion_atom_site_label_1
_geom_torsion_atom_site_label_2
_geom_torsion_atom_site_label_3
_geom_torsion_atom_site_label_4
_geom_torsion
_geom_torsion_site_symmetry_1
_geom_torsion_site_symmetry_2
_geom_torsion_site_symmetry_3
_geom_torsion_site_symmetry_4
_geom_torsion_publ_flag
O2 Fe O2 C1 -176.2(2) 5_665 . . . ?
N Fe O2 C1 154.09(19) 5_665 . . . ?
Cl1 Fe O2 C1 -68.5(2) . . . . ?
Cl2 Fe O2 C1 41.6(2) . . . . ?
O2 Fe O2 Fe 0.0 5_665 . . 5_665 ?
N Fe O2 Fe -29.74(17) 5_665 . . 5_665 ?
Cl1 Fe O2 Fe 107.70(7) . . . 5_665 ?
Cl2 Fe O2 Fe -142.28(7) . . . 5_665 ?
C4 O1 C6 C5 -10.0(3) . . . . ?
C5 N C4 O1 0.7(3) . . . . ?
Fe N C4 O1 -175.84(16) 5_665 . . . ?
C5 N C4 C1 179.1(2) . . . . ?
Fe N C4 C1 2.5(3) 5_665 . . . ?
C6 O1 C4 N 6.2(3) . . . . ?
C6 O1 C4 C1 -172.2(2) . . . . ?
Fe O2 C1 C4 161.16(15) . . . . ?
Fe O2 C1 C4 -14.6(2) 5_665 . . . ?
Fe O2 C1 C3 42.5(3) . . . . ?
Fe O2 C1 C3 -133.30(17) 5_665 . . . ?
Fe O2 C1 C2 -82.8(2) . . . . ?
Fe O2 C1 C2 101.42(18) 5_665 . . . ?
N C4 C1 O2 7.3(3) . . . . ?
O1 C4 C1 O2 -174.4(2) . . . . ?
N C4 C1 C3 127.0(3) . . . . ?
O1 C4 C1 C3 -54.7(3) . . . . ?
N C4 C1 C2 -110.4(3) . . . . ?
O1 C4 C1 C2 67.9(3) . . . . ?
C4 N C5 C8 -126.4(3) . . . . ?
Fe N C5 C8 49.0(3) 5_665 . . . ?
C4 N C5 C7 110.7(2) . . . . ?
Fe N C5 C7 -73.9(3) 5_665 . . . ?
C4 N C5 C6 -6.9(3) . . . . ?
Fe N C5 C6 168.5(2) 5_665 . . . ?
O1 C6 C5 C8 127.4(2) . . . . ?
O1 C6 C5 N 10.0(3) . . . . ?
O1 C6 C5 C7 -106.3(2) . . . . ?
